data_1506191
loop_
_publ_author_name
'Wong, Ken-Tsung'
'Chi, Liang-Chen'
'Huang, Shih-Chiang'
'Liao, Yuan-Li'
'Liu, Yi-Hung'
'Wang, Yu'

_publ_section_title
;
 Coplanarity in the backbones of ladder-type oligo(p-phenylene) homologues
 and derivatives.
;
_journal_issue 22
_journal_name_full 'Organic letters'
_journal_page_first 5029
_journal_page_last 5032
_journal_paper_doi 10.1021/ol061762n
_journal_volume 8
_journal_year 2006
_chemical_formula_sum 'C57 H43 Cl2'
_chemical_formula_weight 798.81
_chemical_name_systematic
; 
 ? 
;
_space_group_IT_number 15
_symmetry_cell_setting monoclinic
_symmetry_space_group_name_Hall '-C 2yc'
_symmetry_space_group_name_H-M 'C 1 2/c 1'
_atom_sites_solution_hydrogens geom
_atom_sites_solution_primary direct
_atom_sites_solution_secondary difmap
_audit_creation_method SHELXL-97
_cell_angle_alpha 90.00
_cell_angle_beta 113.9880(11)
_cell_angle_gamma 90.00
_cell_formula_units_Z 4
_cell_length_a 28.4006(5)
_cell_length_b 10.1973(3)
_cell_length_c 16.7659(4)
_cell_measurement_reflns_used 57894
_cell_measurement_temperature 295(2)
_cell_measurement_theta_max 27.5
_cell_measurement_theta_min 1
_cell_volume 4436.19(19)
_computing_cell_refinement 'HKL Denzo & Scalepack (Otwinowski & Minor)'
_computing_data_collection 'COLLECT (Nonius BV)'
_computing_data_reduction 'HKL Denzo & Scalepack (Otwinowski & Minor)'
_computing_molecular_graphics SHELXTL
_computing_publication_material SHELXTL
_computing_structure_refinement 'SHELXL-97 (Sheldrick, 1997)'
_computing_structure_solution 'SHELXS-97 (Sheldrick, 1990)'
_diffrn_ambient_temperature 295(2)
_diffrn_measured_fraction_theta_full 0.999
_diffrn_measured_fraction_theta_max 0.999
_diffrn_measurement_device_type 'Nonius KappaCCD'
_diffrn_measurement_method CCD
_diffrn_radiation_monochromator graphite
_diffrn_radiation_source 'fine-focus sealed tube'
_diffrn_radiation_type MoK\a
_diffrn_radiation_wavelength 0.71073
_diffrn_reflns_av_R_equivalents 0.0422
_diffrn_reflns_av_sigmaI/netI 0.0397
_diffrn_reflns_limit_h_max 33
_diffrn_reflns_limit_h_min -33
_diffrn_reflns_limit_k_max 12
_diffrn_reflns_limit_k_min -10
_diffrn_reflns_limit_l_max 19
_diffrn_reflns_limit_l_min -19
_diffrn_reflns_number 10765
_diffrn_reflns_theta_full 25.00
_diffrn_reflns_theta_max 25.00
_diffrn_reflns_theta_min 2.15
_exptl_absorpt_coefficient_mu 0.184
_exptl_absorpt_correction_T_max 0.993
_exptl_absorpt_correction_T_min 0.906
_exptl_absorpt_correction_type multi-scan
_exptl_absorpt_process_details
; 
multi-scan from symmetry-related measurements 
 Sortav (Blessing 1995) 
;
_exptl_crystal_density_diffrn 1.196
_exptl_crystal_density_method 'not measured'
_exptl_crystal_F_000 1676
_exptl_crystal_size_max 0.20
_exptl_crystal_size_mid 0.15
_exptl_crystal_size_min 0.05
_refine_diff_density_max 0.840
_refine_diff_density_min -0.239
_refine_diff_density_rms 0.079
_refine_ls_extinction_coef 0.0025(5)
_refine_ls_extinction_expression Fc^*^=kFc[1+0.001xFc^2^\l^3^/sin(2\q)]^-1/4^
_refine_ls_extinction_method SHELXL
_refine_ls_goodness_of_fit_ref 1.873
_refine_ls_hydrogen_treatment constr
_refine_ls_matrix_type full
_refine_ls_number_parameters 281
_refine_ls_number_reflns 3900
_refine_ls_number_restraints 0
_refine_ls_restrained_S_all 1.873
_refine_ls_R_factor_all 0.1374
_refine_ls_R_factor_gt 0.0960
_refine_ls_shift/su_max 0.020
_refine_ls_shift/su_mean 0.001
_refine_ls_structure_factor_coef Fsqd
_refine_ls_weighting_details 'calc w=1/[\s^2^(Fo^2^)+(0.0300P)^2^+4.8000P] where P=(Fo^2^+2Fc^2^)/3'
_refine_ls_weighting_scheme calc
_refine_ls_wR_factor_gt 0.2326
_refine_ls_wR_factor_ref 0.2401
_reflns_number_gt 2447
_reflns_number_total 3900
_reflns_threshold_expression >2sigma(I)
_cod_data_source_file ol061762nsi20060718_032104.cif
_cod_data_source_block ic11521
_cod_depositor_comments
;
The following automatic conversions were performed:

'_symmetry_cell_setting' value 'Monoclinic' changed to 'monoclinic'
according to /home/saulius/struct/CIF-dictionaries/cif_core.dic
dictionary named 'cif_core.dic' version 2.4.1 from 2010-06-29.

Automatic conversion script
Id: cif_fix_values 1715 2011-07-08 13:25:40Z adriana 
;
_cod_original_sg_symbol_H-M C2/c
_cod_database_code 1506191

loop_
_symmetry_equiv_pos_as_xyz
'x, y, z'
'-x, y, -z+1/2'
'x+1/2, y+1/2, z'
'-x+1/2, y+1/2, -z+1/2'
'-x, -y, -z'
'x, -y, z-1/2'
'-x+1/2, -y+1/2, -z'
'x+1/2, -y+1/2, z-1/2'

loop_
_atom_site_label
_atom_site_type_symbol
_atom_site_fract_x
_atom_site_fract_y
_atom_site_fract_z
_atom_site_U_iso_or_equiv
_atom_site_adp_type
_atom_site_occupancy
_atom_site_symmetry_multiplicity
_atom_site_calc_flag
_atom_site_refinement_flags
C1 C 0.26332(15) 0.2055(4) -0.0676(3) 0.0554(11) Uani 1 1 d .
H1A H 0.2719 0.1761 -0.1125 0.066 Uiso 1 1 calc R
C2 C 0.29834(15) 0.2782(4) 0.0015(3) 0.0527(11) Uani 1 1 d .
C3 C 0.28473(15) 0.3220(4) 0.0682(3) 0.0534(11) Uani 1 1 d .
C4 C 0.32879(15) 0.3984(4) 0.1378(3) 0.0557(11) Uani 1 1 d .
C5 C 0.37013(16) 0.3858(5) 0.1030(3) 0.0599(12) Uani 1 1 d .
C6 C 0.42116(17) 0.4305(5) 0.1454(4) 0.0767(15) Uani 1 1 d .
H6A H 0.4326 0.4722 0.1994 0.092 Uiso 1 1 calc R
C7 C 0.45378(19) 0.4099(6) 0.1037(4) 0.0863(17) Uani 1 1 d .
H7A H 0.4880 0.4366 0.1310 0.104 Uiso 1 1 calc R
C8 C 0.43659(17) 0.3492(5) 0.0202(4) 0.0716(14) Uani 1 1 d .
C9 C 0.4696(2) 0.3318(6) -0.0238(5) 0.0900(18) Uani 1 1 d .
H9A H 0.5038 0.3579 0.0039 0.108 Uiso 1 1 calc R
C10 C 0.4529(2) 0.2786(6) -0.1047(5) 0.0946(19) Uani 1 1 d .
H10A H 0.4755 0.2679 -0.1317 0.113 Uiso 1 1 calc R
C11 C 0.4018(2) 0.2402(5) -0.1468(4) 0.0818(16) Uani 1 1 d .
H11A H 0.3901 0.2064 -0.2031 0.098 Uiso 1 1 calc R
C12 C 0.36830(19) 0.2510(5) -0.1071(3) 0.0680(13) Uani 1 1 d .
H12A H 0.3345 0.2223 -0.1362 0.082 Uiso 1 1 calc R
C13 C 0.38420(16) 0.3047(4) -0.0231(3) 0.0620(13) Uani 1 1 d .
C14 C 0.35177(15) 0.3205(4) 0.0223(3) 0.0580(12) Uani 1 1 d .
C15 C 0.31148(16) 0.5415(4) 0.1388(3) 0.0552(11) Uani 1 1 d .
C16 C 0.27650(17) 0.5735(5) 0.1742(3) 0.0639(13) Uani 1 1 d .
H16A H 0.2651 0.5080 0.2006 0.077 Uiso 1 1 calc R
C17 C 0.25812(18) 0.6992(5) 0.1716(3) 0.0652(13) Uani 1 1 d .
H17A H 0.2351 0.7170 0.1969 0.078 Uiso 1 1 calc R
C18 C 0.27351(18) 0.7993(5) 0.1316(3) 0.0644(13) Uani 1 1 d .
C19 C 0.3079(2) 0.7689(5) 0.0960(4) 0.0751(15) Uani 1 1 d .
H19A H 0.3189 0.8345 0.0691 0.090 Uiso 1 1 calc R
C20 C 0.32654(19) 0.6421(5) 0.0992(3) 0.0701(14) Uani 1 1 d .
H20A H 0.3497 0.6246 0.0741 0.084 Uiso 1 1 calc R
C21 C 0.34747(15) 0.3313(4) 0.2276(3) 0.0561(12) Uani 1 1 d .
C22 C 0.34925(19) 0.1957(5) 0.2330(3) 0.0717(14) Uani 1 1 d .
H22A H 0.3379 0.1465 0.1819 0.086 Uiso 1 1 calc R
C23 C 0.3673(2) 0.1328(6) 0.3115(4) 0.0795(15) Uani 1 1 d .
H23A H 0.3678 0.0416 0.3127 0.095 Uiso 1 1 calc R
C24 C 0.38457(19) 0.2006(6) 0.3887(4) 0.0748(15) Uani 1 1 d .
C25 C 0.38349(18) 0.3342(6) 0.3840(4) 0.0766(15) Uani 1 1 d .
H25A H 0.3950 0.3827 0.4354 0.092 Uiso 1 1 calc R
C26 C 0.36572(17) 0.3994(5) 0.3050(3) 0.0693(14) Uani 1 1 d .
H26A H 0.3661 0.4906 0.3042 0.083 Uiso 1 1 calc R
C27 C 0.2528(2) 0.9359(5) 0.1271(4) 0.0894(17) Uani 1 1 d .
H27A H 0.2678 0.9922 0.0979 0.134 Uiso 1 1 calc R
H27B H 0.2613 0.9680 0.1852 0.134 Uiso 1 1 calc R
H27C H 0.2160 0.9348 0.0955 0.134 Uiso 1 1 calc R
C28 C 0.4033(3) 0.1283(7) 0.4749(4) 0.111(2) Uani 1 1 d .
H28A H 0.4141 0.1906 0.5220 0.166 Uiso 1 1 calc R
H28B H 0.4319 0.0732 0.4805 0.166 Uiso 1 1 calc R
H28C H 0.3759 0.0753 0.4770 0.166 Uiso 1 1 calc R
Cl1 Cl 0.4963(2) 0.0799(6) 0.3397(4) 0.170(2) Uani 0.50 1 d P
Cl2 Cl 0.5571(2) -0.0552(8) 0.3031(4) 0.233(4) Uani 0.50 1 d P
C29 C 0.5262(5) 0.0922(18) 0.258(2) 0.206(13) Uani 0.50 1 d P
H29A H 0.5469 0.1756 0.2523 0.247 Uiso 0.50 1 d PR

loop_
_atom_site_aniso_label
_atom_site_aniso_U_11
_atom_site_aniso_U_22
_atom_site_aniso_U_33
_atom_site_aniso_U_23
_atom_site_aniso_U_13
_atom_site_aniso_U_12
C1 0.050(2) 0.053(3) 0.060(3) 0.002(2) 0.019(2) 0.000(2)
C2 0.041(2) 0.047(2) 0.063(3) 0.008(2) 0.014(2) -0.0018(18)
C3 0.045(2) 0.047(2) 0.060(3) 0.005(2) 0.013(2) -0.0018(19)
C4 0.047(2) 0.055(3) 0.060(3) 0.001(2) 0.016(2) -0.005(2)
C5 0.048(2) 0.059(3) 0.066(3) 0.003(2) 0.015(2) -0.003(2)
C6 0.049(3) 0.092(4) 0.082(4) -0.005(3) 0.019(3) -0.013(3)
C7 0.051(3) 0.088(4) 0.112(5) -0.005(4) 0.025(3) -0.011(3)
C8 0.049(3) 0.067(3) 0.094(4) 0.005(3) 0.025(3) -0.002(2)
C9 0.060(3) 0.095(4) 0.124(5) -0.006(4) 0.046(3) -0.005(3)
C10 0.079(4) 0.100(5) 0.120(5) -0.012(4) 0.055(4) -0.003(3)
C11 0.081(4) 0.074(4) 0.102(4) -0.004(3) 0.049(3) -0.007(3)
C12 0.067(3) 0.062(3) 0.077(4) -0.004(3) 0.032(3) -0.008(2)
C13 0.053(3) 0.051(3) 0.080(3) 0.008(2) 0.026(2) 0.001(2)
C14 0.046(2) 0.050(3) 0.074(3) 0.009(2) 0.021(2) 0.003(2)
C15 0.050(2) 0.052(3) 0.058(3) -0.001(2) 0.017(2) -0.007(2)
C16 0.064(3) 0.061(3) 0.069(3) 0.005(2) 0.030(3) -0.004(2)
C17 0.064(3) 0.066(3) 0.067(3) 0.002(3) 0.028(2) 0.004(2)
C18 0.068(3) 0.055(3) 0.062(3) 0.000(2) 0.018(2) -0.001(2)
C19 0.094(4) 0.056(3) 0.085(4) 0.010(3) 0.046(3) -0.007(3)
C20 0.077(3) 0.065(3) 0.080(4) 0.002(3) 0.044(3) -0.005(3)
C21 0.045(2) 0.055(3) 0.062(3) 0.002(2) 0.014(2) -0.004(2)
C22 0.077(3) 0.059(3) 0.069(3) -0.001(3) 0.020(3) 0.002(3)
C23 0.088(4) 0.061(3) 0.079(4) 0.013(3) 0.023(3) 0.007(3)
C24 0.066(3) 0.081(4) 0.068(4) 0.017(3) 0.018(3) 0.010(3)
C25 0.068(3) 0.084(4) 0.064(3) -0.004(3) 0.012(3) 0.003(3)
C26 0.062(3) 0.061(3) 0.069(3) 0.000(3) 0.010(3) -0.002(2)
C27 0.104(4) 0.066(4) 0.096(4) 0.002(3) 0.039(4) 0.010(3)
C28 0.124(5) 0.116(5) 0.083(4) 0.031(4) 0.032(4) 0.009(4)
Cl1 0.167(5) 0.183(5) 0.164(5) -0.061(4) 0.070(4) -0.009(4)
Cl2 0.207(6) 0.371(10) 0.153(5) 0.136(6) 0.107(4) 0.114(6)
C29 0.045(6) 0.124(13) 0.38(3) -0.125(19) 0.013(13) 0.012(8)

loop_
_atom_type_symbol
_atom_type_description
_atom_type_scat_dispersion_real
_atom_type_scat_dispersion_imag
_atom_type_scat_source
C C 0.0033 0.0016 'International Tables Vol C Tables 4.2.6.8 and 6.1.1.4'
H H 0.0000 0.0000 'International Tables Vol C Tables 4.2.6.8 and 6.1.1.4'
Cl Cl 0.1484 0.1585 'International Tables Vol C Tables 4.2.6.8 and 6.1.1.4'

loop_
_geom_angle_atom_site_label_1
_geom_angle_atom_site_label_2
_geom_angle_atom_site_label_3
_geom_angle
_geom_angle_site_symmetry_1
_geom_angle_site_symmetry_3
C3 C1 C2 118.7(4) 7 .
C3 C1 H1A 120.7 7 .
C2 C1 H1A 120.7 . .
C1 C2 C3 119.9(4) . .
C1 C2 C14 132.0(4) . .
C3 C2 C14 108.1(4) . .
C1 C3 C2 121.4(4) 7 .
C1 C3 C4 127.1(4) 7 .
C2 C3 C4 111.5(4) . .
C5 C4 C3 100.6(4) . .
C5 C4 C21 109.1(3) . .
C3 C4 C21 111.7(3) . .
C5 C4 C15 112.6(4) . .
C3 C4 C15 108.9(3) . .
C21 C4 C15 113.3(4) . .
C14 C5 C6 123.0(4) . .
C14 C5 C4 111.7(4) . .
C6 C5 C4 125.3(4) . .
C7 C6 C5 117.3(5) . .
C7 C6 H6A 121.4 . .
C5 C6 H6A 121.4 . .
C6 C7 C8 122.0(5) . .
C6 C7 H7A 119.0 . .
C8 C7 H7A 119.0 . .
C9 C8 C7 122.0(5) . .
C9 C8 C13 117.6(5) . .
C7 C8 C13 120.3(5) . .
C10 C9 C8 122.4(5) . .
C10 C9 H9A 118.8 . .
C8 C9 H9A 118.8 . .
C9 C10 C11 119.3(6) . .
C9 C10 H10A 120.4 . .
C11 C10 H10A 120.4 . .
C12 C11 C10 121.3(6) . .
C12 C11 H11A 119.3 . .
C10 C11 H11A 119.3 . .
C11 C12 C13 121.0(5) . .
C11 C12 H12A 119.5 . .
C13 C12 H12A 119.5 . .
C12 C13 C14 124.5(4) . .
C12 C13 C8 118.3(5) . .
C14 C13 C8 117.1(5) . .
C5 C14 C13 120.1(4) . .
C5 C14 C2 108.0(4) . .
C13 C14 C2 131.9(4) . .
C20 C15 C16 116.5(4) . .
C20 C15 C4 122.4(4) . .
C16 C15 C4 120.9(4) . .
C17 C16 C15 122.2(5) . .
C17 C16 H16A 118.9 . .
C15 C16 H16A 118.9 . .
C16 C17 C18 120.7(5) . .
C16 C17 H17A 119.6 . .
C18 C17 H17A 119.6 . .
C19 C18 C17 117.7(5) . .
C19 C18 C27 121.5(5) . .
C17 C18 C27 120.8(5) . .
C18 C19 C20 121.4(5) . .
C18 C19 H19A 119.3 . .
C20 C19 H19A 119.3 . .
C15 C20 C19 121.4(5) . .
C15 C20 H20A 119.3 . .
C19 C20 H20A 119.3 . .
C26 C21 C22 117.0(5) . .
C26 C21 C4 123.1(4) . .
C22 C21 C4 119.8(4) . .
C23 C22 C21 121.5(5) . .
C23 C22 H22A 119.3 . .
C21 C22 H22A 119.3 . .
C22 C23 C24 121.6(5) . .
C22 C23 H23A 119.2 . .
C24 C23 H23A 119.2 . .
C25 C24 C23 117.3(5) . .
C25 C24 C28 122.2(6) . .
C23 C24 C28 120.5(5) . .
C24 C25 C26 121.8(5) . .
C24 C25 H25A 119.1 . .
C26 C25 H25A 119.1 . .
C21 C26 C25 120.8(5) . .
C21 C26 H26A 119.6 . .
C25 C26 H26A 119.6 . .
C18 C27 H27A 109.5 . .
C18 C27 H27B 109.5 . .
H27A C27 H27B 109.5 . .
C18 C27 H27C 109.5 . .
H27A C27 H27C 109.5 . .
H27B C27 H27C 109.5 . .
C24 C28 H28A 109.5 . .
C24 C28 H28B 109.5 . .
H28A C28 H28B 109.5 . .
C24 C28 H28C 109.5 . .
H28A C28 H28C 109.5 . .
H28B C28 H28C 109.5 . .
C29 Cl1 C29 47.1(8) 2_655 .
C29 Cl1 Cl2 78.8(9) 2_655 .
C29 Cl1 Cl2 44.8(7) . .
C29 Cl2 Cl1 49.5(11) . .
C29 C29 Cl1 81(2) 2_655 2_655
C29 C29 Cl2 112.9(16) 2_655 .
Cl1 C29 Cl2 108.4(10) 2_655 .
C29 C29 Cl1 52(2) 2_655 .
Cl1 C29 Cl1 132.0(8) 2_655 .
Cl2 C29 Cl1 85.6(16) . .
C29 C29 H29A 124.6 2_655 .
Cl1 C29 H29A 88.6 2_655 .
Cl2 C29 H29A 121.9 . .
Cl1 C29 H29A 123.2 . .

loop_
_geom_bond_atom_site_label_1
_geom_bond_atom_site_label_2
_geom_bond_distance
_geom_bond_site_symmetry_2
C1 C3 1.390(6) 7
C1 C2 1.394(6) .
C1 H1A 0.9300 .
C2 C3 1.397(6) .
C2 C14 1.476(6) .
C3 C1 1.389(6) 7
C3 C4 1.532(6) .
C4 C5 1.515(6) .
C4 C21 1.539(6) .
C4 C15 1.542(6) .
C5 C14 1.405(6) .
C5 C6 1.406(6) .
C6 C7 1.386(7) .
C6 H6A 0.9300 .
C7 C8 1.422(7) .
C7 H7A 0.9300 .
C8 C9 1.420(7) .
C8 C13 1.438(6) .
C9 C10 1.355(8) .
C9 H9A 0.9300 .
C10 C11 1.388(8) .
C10 H10A 0.9300 .
C11 C12 1.370(7) .
C11 H11A 0.9300 .
C12 C13 1.403(7) .
C12 H12A 0.9300 .
C13 C14 1.422(6) .
C15 C20 1.381(6) .
C15 C16 1.387(6) .
C16 C17 1.377(6) .
C16 H16A 0.9300 .
C17 C18 1.386(6) .
C17 H17A 0.9300 .
C18 C19 1.371(7) .
C18 C27 1.503(7) .
C19 C20 1.391(7) .
C19 H19A 0.9300 .
C20 H20A 0.9300 .
C21 C26 1.374(6) .
C21 C22 1.385(6) .
C22 C23 1.363(7) .
C22 H22A 0.9300 .
C23 C24 1.371(7) .
C23 H23A 0.9300 .
C24 C25 1.364(7) .
C24 C28 1.514(7) .
C25 C26 1.381(7) .
C25 H25A 0.9300 .
C26 H26A 0.9300 .
C27 H27A 0.9600 .
C27 H27B 0.9600 .
C27 H27C 0.9600 .
C28 H28A 0.9600 .
C28 H28B 0.9600 .
C28 H28C 0.9600 .
Cl1 C29 1.50(3) 2_655
Cl1 C29 1.89(3) .
Cl1 Cl2 2.474(9) .
Cl2 C29 1.75(2) .
C29 C29 1.40(3) 2_655
C29 Cl1 1.50(3) 2_655
C29 H29A 1.0600 .
